data_1551254
loop_
_publ_author_name
'H\"afliger, Joel'
'Pitts, Cody Ross'
'Bornemann, Dustin'
'K\"aser, Roland'
'Santschi, Nico'
'Charpentier, Julie'
'Otth, Elisabeth'
'Trapp, Nils'
'Verel, Ren\'e'
'L\"uthi, Hans Peter'
'Togni, Antonio'

_publ_section_title
;
 Substituent-controlled, Mild Oxidative Fluorination of Iodoarenes:
 Synthesis and Structural Study of Aryl I(III)- and I(V)-Fluorides
;
_journal_name_full 'Chemical Science'
_journal_paper_doi 10.1039/C9SC02162K
_journal_year 2019
_chemical_formula_moiety 'C6 H4 F5 I'
_chemical_formula_sum 'C6 H4 F5 I'
_chemical_formula_weight 297.99
_chemical_name_systematic Tetrafluoro(4-fluorophenyl)-\l5-iodane
_chemical_properties_physical Moisture-sensitive
_space_group_crystal_system monoclinic
_space_group_IT_number 14
_space_group_name_Hall '-P 2yn'
_space_group_name_H-M_alt 'P 1 21/n 1'
_symmetry_space_group_name_Hall '-P 2yn'
_symmetry_space_group_name_H-M 'P 1 21/n 1'
_atom_sites_solution_hydrogens geom
_atom_sites_solution_primary dual
_audit_creation_date 2019-02-13
_audit_creation_method
;
Olex2 1.2
(compiled 2018.05.29 svn.r3508 for OlexSys, GUI svn.r5506)
;
_audit_update_record
;
2019-04-30 deposited with the CCDC.    2019-05-24 downloaded from the CCDC.
;
_cell_angle_alpha 90
_cell_angle_beta 91.6270(10)
_cell_angle_gamma 90
_cell_formula_units_Z 4
_cell_length_a 8.90830(10)
_cell_length_b 6.03640(10)
_cell_length_c 14.1452(2)
_cell_measurement_reflns_used 7251
_cell_measurement_temperature 100.0(1)
_cell_measurement_theta_max 78.0690
_cell_measurement_theta_min 4.9720
_cell_volume 760.338(19)
_computing_cell_refinement 'CrysAlisPro 1.171.39.31d (Rigaku OD, 2017)'
_computing_data_collection 'CrysAlisPro 1.171.39.31d (Rigaku OD, 2017)'
_computing_data_reduction 'CrysAlisPro 1.171.39.31d (Rigaku OD, 2017)'
_computing_molecular_graphics 'Olex2 (Dolomanov et al., 2009)'
_computing_publication_material 'Olex2 (Dolomanov et al., 2009)'
_computing_structure_refinement 'ShelXL (Sheldrick, 2015)'
_computing_structure_solution 'ShelXT (Sheldrick, 2015)'
_diffrn_ambient_environment N~2~
_diffrn_ambient_temperature 100.0(1)
_diffrn_detector 'CCD plate'
_diffrn_detector_type 'Pilatus 300K'
_diffrn_measured_fraction_theta_full 1.000
_diffrn_measured_fraction_theta_max 0.982
_diffrn_measurement_details
;
List of Runs (angles in degrees, time in seconds):

  # Type    Start    End  Width  t~exp~   \w     \q     \k     \f   Frames
#--------------------------------------------------------------------------
  1  \w     36.00 125.00   0.50    0.40    --  105.75   0.00-120.00  178
  2  \w     98.00 178.00   0.50    0.40    --  105.75  38.00 -30.00  160
  3  \w     -7.00  75.00   0.50    0.10    --    0.88  38.00 -30.00  164
  4  \w     97.00 178.00   0.50    0.40    --  105.75  19.00  90.00  162
  5  \w     97.00 178.00   0.50    0.40    --  105.75  19.00  60.00  162
  6  \w     98.00 178.00   0.50    0.40    --  105.75  21.00  49.00  160
  7  \w     36.00 125.00   0.50    0.40    --  105.75   0.00 -30.00  178
  8  \w    -70.00  19.00   0.50    0.10    --   -0.88   0.00 150.00  178
  9  \w    -78.00   4.00   0.50    0.40    --  -70.00  38.00-120.00  164
 10  \w     35.00 119.00   0.50    0.40    --  105.75 -57.00-180.00  168
 11  \w    -63.00  22.00   0.50    0.10    --    0.88 -77.00 120.00  170
 12  \w     35.00 119.00   0.50    0.40    --  105.75 -57.00   0.00  168
 13  \w    -65.00  21.00   0.50    0.10    --   -0.88 -77.00  30.00  172
 14  \w   -134.00 -48.00   0.50    0.40    --  -70.00 -77.00-120.00  172
 15  \w   -134.00 -81.00   0.50    0.40    --  -70.00 -77.00   0.00  106
 16  \w   -138.00 -82.00   0.50    0.40    --  -70.00 -99.00 120.00  112
 17  \w     38.00 111.00   0.50    0.40    --  105.75 -99.00 150.00  146
 18  \w     35.00 121.00   0.50    0.40    --  105.75-125.00  30.00  172
 19  \w     38.00 111.00   0.50    0.40    --  105.75 -99.00-150.00  146
;
_diffrn_measurement_device 'four-circle diffractometer'
_diffrn_measurement_device_type 'XtaLAB Synergy, Dualflex, Pilatus 300K'
_diffrn_measurement_method '\w scans'
_diffrn_orient_matrix_type 'CrysAlisPro convention (1999,Acta A55,543-557)'
_diffrn_orient_matrix_UB_11 0.1666482000
_diffrn_orient_matrix_UB_12 0.0590010000
_diffrn_orient_matrix_UB_13 0.0180524000
_diffrn_orient_matrix_UB_21 -0.0180299000
_diffrn_orient_matrix_UB_22 -0.0394035000
_diffrn_orient_matrix_UB_23 0.1066822000
_diffrn_orient_matrix_UB_31 0.0427579000
_diffrn_orient_matrix_UB_32 -0.2451731000
_diffrn_orient_matrix_UB_33 -0.0128282000
_diffrn_radiation_monochromator mirror
_diffrn_radiation_probe x-ray
_diffrn_radiation_type CuK\a
_diffrn_radiation_wavelength 1.54184
_diffrn_reflns_av_R_equivalents 0.0380
_diffrn_reflns_av_unetI/netI 0.0196
_diffrn_reflns_Laue_measured_fraction_full 1.000
_diffrn_reflns_Laue_measured_fraction_max 0.982
_diffrn_reflns_limit_h_max 11
_diffrn_reflns_limit_h_min -11
_diffrn_reflns_limit_k_max 5
_diffrn_reflns_limit_k_min -7
_diffrn_reflns_limit_l_max 17
_diffrn_reflns_limit_l_min -17
_diffrn_reflns_number 7652
_diffrn_reflns_point_group_measured_fraction_full 1.000
_diffrn_reflns_point_group_measured_fraction_max 0.982
_diffrn_reflns_theta_full 67.684
_diffrn_reflns_theta_max 78.316
_diffrn_reflns_theta_min 5.796
_diffrn_source 'micro-focus sealed X-ray tube'
_diffrn_source_type 'PhotonJet (Cu) X-ray Source'
_exptl_absorpt_coefficient_mu 33.528
_exptl_absorpt_correction_T_max 0.430
_exptl_absorpt_correction_T_min 0.049
_exptl_absorpt_correction_type gaussian
_exptl_absorpt_process_details
;
CrysAlisPro 1.171.39.31d (Rigaku Oxford Diffraction, 2017)
Numerical absorption correction based on gaussian integration over
            a multifaceted crystal model
Empirical absorption correction using spherical harmonics,
 implemented in SCALE3 ABSPACK scaling algorithm.
;
_exptl_crystal_colour 'clear colourless'
_exptl_crystal_colour_lustre clear
_exptl_crystal_colour_primary colourless
_exptl_crystal_density_diffrn 2.603
_exptl_crystal_description block
_exptl_crystal_F_000 552
_exptl_crystal_recrystallization_method 'Re-crystallisation from solvent: n-hexane'
_exptl_crystal_size_max 0.168
_exptl_crystal_size_mid 0.127
_exptl_crystal_size_min 0.061
_refine_diff_density_max 0.808
_refine_diff_density_min -1.573
_refine_diff_density_rms 0.163
_refine_ls_extinction_method none
_refine_ls_goodness_of_fit_ref 1.141
_refine_ls_hydrogen_treatment constr
_refine_ls_matrix_type full
_refine_ls_number_parameters 109
_refine_ls_number_reflns 1608
_refine_ls_number_restraints 0
_refine_ls_restrained_S_all 1.141
_refine_ls_R_factor_all 0.0278
_refine_ls_R_factor_gt 0.0276
_refine_ls_shift/su_max 0.001
_refine_ls_shift/su_mean 0.000
_refine_ls_structure_factor_coef Fsqd
_refine_ls_weighting_details 'w=1/[\s^2^(Fo^2^)+(0.0532P)^2^+0.7739P] where P=(Fo^2^+2Fc^2^)/3'
_refine_ls_weighting_scheme calc
_refine_ls_wR_factor_gt 0.0784
_refine_ls_wR_factor_ref 0.0787
_reflns_Friedel_coverage 0.000
_reflns_number_gt 1586
_reflns_number_total 1608
_reflns_threshold_expression 'I > 2\s(I)'
_cod_data_source_file c9sc02162k2.cif
_cod_data_source_block lac130219_1_1
_cod_database_code 1551254
_shelx_shelxl_version_number 2018/3
_chemical_oxdiff_formula C6H4F5I
_shelx_space_group_comment
;
The symmetry employed for this shelxl refinement is uniquely defined
by the following loop, which should always be used as a source of
symmetry information in preference to the above space-group names.
They are only intended as comments.
;
_reflns_odcompleteness_completeness 100.00
_reflns_odcompleteness_iscentric 1
_reflns_odcompleteness_theta 66.97
_olex2_refinement_description
;
1. Fixed Uiso
 At 1.2 times of:
  All C(H) groups
2.a Aromatic/amide H refined with riding coordinates:
 C2(H2), C3(H3), C5(H5), C6(H6)
;
_olex2_submission_original_sample_id lac130219_1_1
_olex2_submission_special_instructions 'No special instructions were received'
_oxdiff_exptl_absorpt_empirical_details
;
Empirical correction (ABSPACK) includes:
- Absorption correction using spherical harmonics
- Frame scaling
- Detector area scaling
;
_oxdiff_exptl_absorpt_empirical_full_max 1.961
_oxdiff_exptl_absorpt_empirical_full_min 0.597

loop_
_space_group_symop_operation_xyz
'x, y, z'
'-x+1/2, y+1/2, -z+1/2'
'-x, -y, -z'
'x-1/2, -y-1/2, z-1/2'

loop_
_atom_site_label
_atom_site_type_symbol
_atom_site_fract_x
_atom_site_fract_y
_atom_site_fract_z
_atom_site_U_iso_or_equiv
_atom_site_adp_type
_atom_site_occupancy
_atom_site_site_symmetry_order
_atom_site_calc_flag
_atom_site_refinement_flags_posn
I1 I 0.64297(2) 0.65872(3) 0.67229(2) 0.01982(12) Uani 1 1 d .
F1 F 0.5944(2) 0.9496(4) 0.72486(15) 0.0265(4) Uani 1 1 d .
F2 F 0.5881(2) 0.5206(4) 0.79089(15) 0.0285(5) Uani 1 1 d .
F3 F 0.6548(3) 0.3670(4) 0.61978(19) 0.0338(5) Uani 1 1 d .
F4 F 0.6606(2) 0.7881(4) 0.54802(15) 0.0287(5) Uani 1 1 d .
F5 F -0.0324(3) 0.6325(5) 0.57776(19) 0.0358(6) Uani 1 1 d .
C1 C 0.4144(4) 0.6457(6) 0.6392(3) 0.0205(7) Uani 1 1 d .
C2 C 0.3496(4) 0.8291(6) 0.5956(3) 0.0250(8) Uani 1 1 d .
H2 H 0.406926 0.952718 0.581147 0.030 Uiso 1 1 calc R
C3 C 0.1959(5) 0.8231(7) 0.5740(3) 0.0284(9) Uani 1 1 d .
H3 H 0.147823 0.942133 0.544365 0.034 Uiso 1 1 calc R
C4 C 0.1180(4) 0.6367(7) 0.5978(3) 0.0273(8) Uani 1 1 d .
C5 C 0.1820(4) 0.4524(7) 0.6401(3) 0.0281(8) Uani 1 1 d .
H5 H 0.124273 0.328859 0.653937 0.034 Uiso 1 1 calc R
C6 C 0.3349(4) 0.4564(6) 0.6614(2) 0.0239(7) Uani 1 1 d .
H6 H 0.382634 0.335537 0.689748 0.029 Uiso 1 1 calc R

loop_
_atom_site_aniso_label
_atom_site_aniso_U_11
_atom_site_aniso_U_22
_atom_site_aniso_U_33
_atom_site_aniso_U_23
_atom_site_aniso_U_13
_atom_site_aniso_U_12
I1 0.01308(16) 0.02326(17) 0.02309(17) 0.00251(6) 0.00014(10) 0.00109(6)
F1 0.0189(9) 0.0267(11) 0.0337(11) -0.0038(9) -0.0011(8) -0.0020(8)
F2 0.0212(10) 0.0375(12) 0.0268(10) 0.0088(9) -0.0002(8) -0.0016(9)
F3 0.0264(12) 0.0296(12) 0.0456(14) -0.0053(10) 0.0040(10) 0.0044(9)
F4 0.0185(10) 0.0400(12) 0.0278(11) 0.0091(10) 0.0035(8) 0.0000(9)
F5 0.0132(11) 0.0597(16) 0.0344(13) -0.0142(11) -0.0017(9) 0.0009(10)
C1 0.0111(15) 0.0275(19) 0.0229(16) -0.0012(12) 0.0000(12) 0.0016(12)
C2 0.0179(18) 0.031(2) 0.0264(18) 0.0010(13) -0.0008(14) 0.0010(13)
C3 0.0179(19) 0.037(2) 0.030(2) -0.0032(15) -0.0036(15) 0.0059(14)
C4 0.0119(17) 0.044(2) 0.0262(18) -0.0111(15) 0.0008(13) 0.0007(14)
C5 0.0210(17) 0.037(2) 0.0263(17) -0.0067(15) 0.0039(13) -0.0110(15)
C6 0.0200(16) 0.0263(17) 0.0252(16) -0.0015(14) 0.0003(12) -0.0006(14)

loop_
_atom_type_symbol
_atom_type_description
_atom_type_scat_dispersion_real
_atom_type_scat_dispersion_imag
_atom_type_scat_source
C C 0.0181 0.0091 'International Tables Vol C Tables 4.2.6.8 and 6.1.1.4'
H H 0.0000 0.0000 'International Tables Vol C Tables 4.2.6.8 and 6.1.1.4'
F F 0.0727 0.0534 'International Tables Vol C Tables 4.2.6.8 and 6.1.1.4'
I I -0.3257 6.8362 'International Tables Vol C Tables 4.2.6.8 and 6.1.1.4'

loop_
_exptl_crystal_face_index_h
_exptl_crystal_face_index_k
_exptl_crystal_face_index_l
_exptl_crystal_face_perp_dist
2 -3 -4 0.0585
2 1 -5 0.0716
-2 1 5 0.0524
-5 0 -1 0.0391
4 -3 0 0.0573
-2 -1 -1 0.0612
-4 3 0 0.0790
5 1 2 0.0099
-1 1 -5 0.0782
1 -2 -5 0.0654
1 -2 5 0.0617
0 1 5 0.0375
-2 4 -3 0.0922
1 3 -5 0.0819
-5 1 -4 0.0498
-3 -3 -5 0.0550

loop_
_geom_angle_atom_site_label_1
_geom_angle_atom_site_label_2
_geom_angle_atom_site_label_3
_geom_angle
F1 I1 C1 83.90(11)
F2 I1 F1 89.61(9)
F2 I1 C1 84.82(12)
F3 I1 F1 170.39(9)
F3 I1 F2 87.61(11)
F3 I1 F4 90.69(11)
F3 I1 C1 86.68(12)
F4 I1 F1 90.43(10)
F4 I1 F2 169.86(9)
F4 I1 C1 85.10(12)
C2 C1 I1 117.6(3)
C2 C1 C6 123.4(3)
C6 C1 I1 119.0(3)
C1 C2 H2 121.0
C1 C2 C3 118.1(4)
C3 C2 H2 121.0
C2 C3 H3 121.0
C4 C3 C2 118.0(4)
C4 C3 H3 121.0
F5 C4 C3 117.8(4)
F5 C4 C5 117.9(4)
C3 C4 C5 124.3(3)
C4 C5 H5 120.9
C4 C5 C6 118.2(4)
C6 C5 H5 120.9
C1 C6 C5 118.1(3)
C1 C6 H6 121.0
C5 C6 H6 121.0

loop_
_geom_bond_atom_site_label_1
_geom_bond_atom_site_label_2
_geom_bond_distance
I1 F1 1.960(2)
I1 F2 1.948(2)
I1 F3 1.915(2)
I1 F4 1.934(2)
I1 C1 2.078(4)
F5 C4 1.361(4)
C1 C2 1.385(5)
C1 C6 1.385(5)
C2 H2 0.9300
C2 C3 1.395(5)
C3 H3 0.9300
C3 C4 1.369(6)
C4 C5 1.379(6)
C5 H5 0.9300
C5 C6 1.387(5)
C6 H6 0.9300

loop_
_exptl_oxdiff_crystal_face_indexfrac_h
_exptl_oxdiff_crystal_face_indexfrac_k
_exptl_oxdiff_crystal_face_indexfrac_l
_exptl_oxdiff_crystal_face_x
_exptl_oxdiff_crystal_face_y
_exptl_oxdiff_crystal_face_z
2.0028 -2.9983 -4.0064 0.0845 -0.3454 0.8721
2.0001 1.0012 -4.9983 0.3022 -0.6087 -0.0958
-2.0015 0.9984 5.0024 -0.1843 0.5304 -0.3945
-5.0003 0.0002 -1.0007 -0.8513 -0.0166 -0.2010
4.0025 -2.9994 -0.0057 0.4899 0.0454 0.9066
-1.9993 -0.9995 -1.0024 -0.4103 -0.0315 0.1724
-4.0025 2.9994 0.0057 -0.4899 -0.0454 -0.9066
4.9994 0.9993 2.0029 0.9283 0.0842 -0.0569
-1.0001 1.0011 -4.9986 -0.1978 -0.5547 -0.2241
1.0022 -1.9982 -5.0046 -0.0412 -0.4732 0.5970
1.0008 -2.0009 4.9966 0.1389 0.5938 0.4693
-0.0014 0.9985 5.0026 0.1490 0.4944 -0.3090
-2.0026 4.0000 -2.9923 -0.1517 -0.4407 -1.0279
0.9986 3.0007 -4.9943 0.2533 -0.6690 -0.6289
-5.0006 1.0008 -3.9990 -0.8465 -0.3759 -0.4079
-2.9975 -2.9981 -5.0071 -0.7668 -0.3620 0.6711
